data_7700130
loop_
_publ_author_name
'Karmis, Rebecca E.'
'Carrara, Serena'
'Baxter, Amy A.'
'Hogan, Conor F.'
'Hulett, Mark D.'
'Barnard, Peter J.'

_publ_section_title
;
 Luminescent iridium(iii) complexes of N-heterocyclic carbene ligands
 prepared using the 'click reaction'.
;
_journal_issue 27
_journal_name_full 'Dalton transactions (Cambridge, England : 2003)'
_journal_page_first 9998
_journal_page_last 10010
_journal_paper_doi 10.1039/c9dt01362h
_journal_volume 48
_journal_year 2019
_chemical_formula_moiety 'F6 P, C20 H20 N5'
_chemical_formula_sum 'C20 H20 F6 N5 P'
_chemical_formula_weight 475.38
_space_group_crystal_system orthorhombic
_space_group_IT_number 19
_space_group_name_Hall 'P 2ac 2ab'
_space_group_name_H-M_alt 'P 21 21 21'
_symmetry_space_group_name_Hall 'P 2ac 2ab'
_symmetry_space_group_name_H-M 'P 21 21 21'
_atom_sites_solution_hydrogens geom
_atom_sites_solution_primary iterative
_audit_creation_date 2019-01-22
_audit_creation_method
;
Olex2 1.2
(compiled 2018.05.29 svn.r3508 for OlexSys, GUI svn.r5506)
;
_audit_update_record
;
2019-03-25 deposited with the CCDC.    2019-05-24 downloaded from the CCDC.
;
_cell_angle_alpha 90
_cell_angle_beta 90
_cell_angle_gamma 90
_cell_formula_units_Z 8
_cell_length_a 9.64361(15)
_cell_length_b 16.6534(4)
_cell_length_c 26.2220(4)
_cell_measurement_reflns_used 8003
_cell_measurement_temperature 172.99(10)
_cell_measurement_theta_max 77.1710
_cell_measurement_theta_min 3.0980
_cell_volume 4211.22(14)
_computing_molecular_graphics 'Olex2 (Dolomanov et al., 2009)'
_computing_publication_material 'Olex2 (Dolomanov et al., 2009)'
_computing_structure_refinement 'ShelXL (Sheldrick, 2015)'
_computing_structure_solution
;
Superflip (Palatinus & Chapuis, 2007;Palatinus & van der Lee, 2008;
Palatinus et al., 2012)
;
_diffrn_ambient_temperature 172.99(10)
_diffrn_measured_fraction_theta_full 0.985
_diffrn_measured_fraction_theta_max 0.985
_diffrn_measurement_device_type 'Rigaku Oxford Diffraction SuperNova'
_diffrn_radiation_type CuK\a
_diffrn_radiation_wavelength 1.54184
_diffrn_reflns_av_R_equivalents 0.0226
_diffrn_reflns_av_unetI/netI 0.0303
_diffrn_reflns_Laue_measured_fraction_full 0.985
_diffrn_reflns_Laue_measured_fraction_max 0.985
_diffrn_reflns_limit_h_max 6
_diffrn_reflns_limit_h_min -11
_diffrn_reflns_limit_k_max 18
_diffrn_reflns_limit_k_min -18
_diffrn_reflns_limit_l_max 28
_diffrn_reflns_limit_l_min -30
_diffrn_reflns_number 14267
_diffrn_reflns_point_group_measured_fraction_full 0.954
_diffrn_reflns_point_group_measured_fraction_max 0.954
_diffrn_reflns_theta_full 65.063
_diffrn_reflns_theta_max 65.063
_diffrn_reflns_theta_min 3.144
_exptl_absorpt_coefficient_mu 1.813
_exptl_absorpt_correction_T_max 1.00000
_exptl_absorpt_correction_T_min 0.93212
_exptl_absorpt_correction_type multi-scan
_exptl_absorpt_process_details
;
CrysAlisPro, Agilent Technologies,
Version 1.171.37.35 (release 13-08-2014 CrysAlis171 .NET)
(compiled Aug 13 2014,18:06:01)
Empirical absorption correction using spherical harmonics,
 implemented in SCALE3 ABSPACK scaling algorithm.
;
_exptl_crystal_colour 'clear colourless'
_exptl_crystal_colour_lustre clear
_exptl_crystal_colour_primary colourless
_exptl_crystal_density_diffrn 1.500
_exptl_crystal_description block
_exptl_crystal_F_000 1952
_exptl_crystal_size_max 0.25
_exptl_crystal_size_mid 0.15
_exptl_crystal_size_min 0.1
_refine_diff_density_max 0.678
_refine_diff_density_min -0.350
_refine_diff_density_rms 0.057
_refine_ls_abs_structure_details
;
 Flack x determined using 2449 quotients [(I+)-(I-)]/[(I+)+(I-)]
 (Parsons, Flack and Wagner, Acta Cryst. B69 (2013) 249-259).
;
_refine_ls_abs_structure_Flack 0.505(11)
_refine_ls_extinction_method none
_refine_ls_goodness_of_fit_ref 1.060
_refine_ls_hydrogen_treatment constr
_refine_ls_matrix_type full
_refine_ls_number_parameters 577
_refine_ls_number_reflns 6850
_refine_ls_number_restraints 0
_refine_ls_restrained_S_all 1.060
_refine_ls_R_factor_all 0.0575
_refine_ls_R_factor_gt 0.0530
_refine_ls_shift/su_max 0.000
_refine_ls_shift/su_mean 0.000
_refine_ls_structure_factor_coef Fsqd
_refine_ls_weighting_details 'w=1/[\s^2^(Fo^2^)+(0.0955P)^2^+1.8776P] where P=(Fo^2^+2Fc^2^)/3'
_refine_ls_weighting_scheme calc
_refine_ls_wR_factor_gt 0.1451
_refine_ls_wR_factor_ref 0.1498
_reflns_Friedel_coverage 0.722
_reflns_Friedel_fraction_full 0.914
_reflns_Friedel_fraction_max 0.914
_reflns_number_gt 6302
_reflns_number_total 6850
_reflns_threshold_expression 'I > 2\s(I)'
_cod_data_source_file c9dt01362h2.cif
_cod_data_source_block 4a
_cod_depositor_comments 'Adding full bibliography for 7700130--7700132.cif.'
_cod_original_cell_volume 4211.22(13)
_cod_database_code 7700130
_shelx_shelxl_version_number 2014/7
_shelx_space_group_comment
;
The symmetry employed for this shelxl refinement is uniquely defined
by the following loop, which should always be used as a source of
symmetry information in preference to the above space-group names.
They are only intended as comments.
;
_shelx_estimated_absorpt_t_max 0.839
_shelx_estimated_absorpt_t_min 0.660
_olex2_refinement_description
;
1. Fixed Uiso
 At 1.2 times of:
  All C(H) groups, All C(H,H) groups
2.a Secondary CH2 refined with riding coordinates:
 C27(H27A,H27B), C24(H24A,H24B), C7(H7A,H7B), C34(H34A,H34B), C14(H14A,H14B),
 C4(H4A,H4B)
2.b Aromatic/amide H refined with riding coordinates:
 C1(H1), C29(H29), C21(H21), C9(H9), C13(H13), C6(H6), C22(H22), C23(H23),
 C20(H20), C16(H16), C11(H11), C40(H40), C31(H31), C26(H26), C10(H10), C32(H32),
  C33(H33), C36(H36), C12(H12), C39(H39), C30(H30), C19(H19), C3(H3), C17(H17),
 C18(H18), C38(H38), C2(H2), C37(H37)
;
_olex2_submission_special_instructions 'No special instructions were received'

loop_
_space_group_symop_operation_xyz
'x, y, z'
'-x+1/2, -y, z+1/2'
'x+1/2, -y+1/2, -z'
'-x, y+1/2, -z+1/2'

loop_
_atom_site_label
_atom_site_type_symbol
_atom_site_fract_x
_atom_site_fract_y
_atom_site_fract_z
_atom_site_U_iso_or_equiv
_atom_site_adp_type
_atom_site_occupancy
_atom_site_site_symmetry_order
_atom_site_calc_flag
_atom_site_refinement_flags_posn
P2 P 0.39075(13) 0.63352(7) 0.34160(4) 0.0365(3) Uani 1 1 d .
P1 P 0.91178(13) 0.39102(8) 0.34435(5) 0.0406(3) Uani 1 1 d .
F7 F 0.3988(5) 0.6809(2) 0.28926(13) 0.0802(12) Uani 1 1 d .
F10 F 0.4748(3) 0.56081(19) 0.31562(13) 0.0556(8) Uani 1 1 d .
F1 F 0.9345(5) 0.4485(3) 0.29669(14) 0.0758(11) Uani 1 1 d .
F8 F 0.3061(4) 0.7052(2) 0.36665(13) 0.0627(9) Uani 1 1 d .
F2 F 0.7999(4) 0.4532(2) 0.36545(19) 0.0852(14) Uani 1 1 d .
F5 F 1.0318(5) 0.4420(3) 0.37138(17) 0.0796(12) Uani 1 1 d .
N2 N 0.7683(4) 0.6395(2) 0.24665(14) 0.0335(8) Uani 1 1 d .
F9 F 0.3828(6) 0.5866(3) 0.39280(15) 0.1031(19) Uani 1 1 d .
F4 F 1.0262(5) 0.3318(2) 0.3253(2) 0.1040(18) Uani 1 1 d .
F3 F 0.8936(6) 0.3374(3) 0.39312(19) 0.1063(19) Uani 1 1 d .
N7 N 0.2829(4) 0.3832(2) 0.23672(14) 0.0336(8) Uani 1 1 d .
N3 N 0.7932(4) 0.7643(2) 0.46632(14) 0.0383(9) Uani 1 1 d .
F12 F 0.2512(4) 0.5923(3) 0.3239(2) 0.0871(14) Uani 1 1 d .
N6 N 0.3925(4) 0.3711(2) 0.30783(14) 0.0354(8) Uani 1 1 d .
N1 N 0.8862(4) 0.6487(2) 0.31610(15) 0.0373(8) Uani 1 1 d .
C1 C 0.7801(5) 0.6125(3) 0.29414(17) 0.0339(9) Uani 1 1 d .
H1 H 0.7219 0.5735 0.3097 0.041 Uiso 1 1 calc R
N8 N 0.2374(5) 0.2674(3) 0.45293(16) 0.0468(11) Uani 1 1 d .
C28 C 0.2338(5) 0.4960(3) 0.17839(17) 0.0348(10) Uani 1 1 d .
F6 F 0.7933(6) 0.3439(3) 0.3169(2) 0.1106(19) Uani 1 1 d .
C29 C 0.3426(5) 0.5036(3) 0.14464(19) 0.0427(12) Uani 1 1 d .
H29 H 0.3870 0.4567 0.1320 0.051 Uiso 1 1 calc R
C21 C 0.2922(5) 0.4107(3) 0.28396(17) 0.0353(10) Uani 1 1 d .
H21 H 0.2364 0.4519 0.2984 0.042 Uiso 1 1 calc R
F11 F 0.5312(4) 0.6762(3) 0.35721(18) 0.0880(14) Uani 1 1 d .
C35 C 0.0821(5) 0.1675(3) 0.49303(17) 0.0413(11) Uani 1 1 d .
C8 C 0.7218(5) 0.5290(3) 0.18785(16) 0.0340(10) Uani 1 1 d .
N10 N 0.3952(5) 0.2478(3) 0.39770(19) 0.0552(12) Uani 1 1 d .
C27 C 0.1870(5) 0.4148(3) 0.19722(19) 0.0431(11) Uani 1 1 d .
H27A H 0.0925 0.4193 0.2117 0.052 Uiso 1 1 calc R
H27B H 0.1832 0.3768 0.1682 0.052 Uiso 1 1 calc R
C24 C 0.4340(6) 0.3826(3) 0.36184(17) 0.0427(12) Uani 1 1 d .
H24A H 0.4122 0.4383 0.3723 0.051 Uiso 1 1 calc R
H24B H 0.5355 0.3750 0.3650 0.051 Uiso 1 1 calc R
C9 C 0.6792(5) 0.4580(3) 0.20984(18) 0.0393(11) Uani 1 1 d .
H9 H 0.6119 0.4592 0.2363 0.047 Uiso 1 1 calc R
C25 C 0.3610(5) 0.3249(3) 0.39686(17) 0.0332(10) Uani 1 1 d .
C13 C 0.8200(5) 0.5267(3) 0.14880(18) 0.0394(11) Uani 1 1 d .
H13 H 0.8486 0.5751 0.1328 0.047 Uiso 1 1 calc R
C6 C 0.7896(5) 0.6928(3) 0.44420(18) 0.0399(11) Uani 1 1 d .
H6 H 0.7336 0.6482 0.4535 0.048 Uiso 1 1 calc R
C7 C 0.6702(5) 0.6088(3) 0.20796(18) 0.0404(11) Uani 1 1 d .
H7A H 0.6622 0.6477 0.1796 0.049 Uiso 1 1 calc R
H7B H 0.5772 0.6019 0.2234 0.049 Uiso 1 1 calc R
C22 C 0.4495(5) 0.3161(3) 0.27495(18) 0.0396(11) Uani 1 1 d .
H22 H 0.5227 0.2797 0.2822 0.048 Uiso 1 1 calc R
C23 C 0.3816(5) 0.3237(3) 0.23041(17) 0.0367(10) Uani 1 1 d .
H23 H 0.3983 0.2937 0.2002 0.044 Uiso 1 1 calc R
C15 C 0.6065(5) 0.8557(3) 0.49431(16) 0.0381(11) Uani 1 1 d .
C20 C 0.5961(5) 0.9285(3) 0.52001(18) 0.0453(12) Uani 1 1 d .
H20 H 0.6592 0.9412 0.5466 0.054 Uiso 1 1 calc R
C16 C 0.5152(5) 0.8394(4) 0.45547(19) 0.0485(13) Uani 1 1 d .
H16 H 0.5224 0.7901 0.4375 0.058 Uiso 1 1 calc R
N9 N 0.3203(7) 0.2112(3) 0.4328(2) 0.0647(15) Uani 1 1 d .
C11 C 0.8316(5) 0.3836(3) 0.15613(19) 0.0416(11) Uani 1 1 d .
H11 H 0.8698 0.3338 0.1455 0.050 Uiso 1 1 calc R
C40 C -0.0205(6) 0.1511(4) 0.45845(19) 0.0480(12) Uani 1 1 d .
H40 H -0.0498 0.1916 0.4353 0.058 Uiso 1 1 calc R
C5 C 0.8836(5) 0.6968(3) 0.40522(17) 0.0369(10) Uani 1 1 d .
C31 C 0.3208(6) 0.6466(3) 0.14627(19) 0.0461(12) Uani 1 1 d .
H31 H 0.3506 0.6983 0.1354 0.055 Uiso 1 1 calc R
C26 C 0.2623(5) 0.3386(3) 0.43195(18) 0.0388(11) Uani 1 1 d .
H26 H 0.2195 0.3884 0.4400 0.047 Uiso 1 1 calc R
N5 N 0.9369(5) 0.7711(3) 0.40535(19) 0.0559(13) Uani 1 1 d .
C10 C 0.7324(5) 0.3853(3) 0.19415(19) 0.0437(11) Uani 1 1 d .
H10 H 0.7012 0.3368 0.2093 0.052 Uiso 1 1 calc R
C32 C 0.2110(6) 0.6397(3) 0.1792(2) 0.0485(12) Uani 1 1 d .
H32 H 0.1644 0.6866 0.1907 0.058 Uiso 1 1 calc R
C34 C 0.1451(9) 0.2502(5) 0.4963(3) 0.085(3) Uani 1 1 d .
H34A H 0.0699 0.2907 0.4972 0.103 Uiso 1 1 calc R
H34B H 0.1984 0.2548 0.5285 0.103 Uiso 1 1 calc R
C33 C 0.1670(5) 0.5641(3) 0.19597(19) 0.0440(11) Uani 1 1 d .
H33 H 0.0919 0.5596 0.2192 0.053 Uiso 1 1 calc R
N4 N 0.8836(6) 0.8126(3) 0.44271(19) 0.0565(12) Uani 1 1 d .
C14 C 0.7154(6) 0.7958(4) 0.51031(18) 0.0508(14) Uani 1 1 d .
H14A H 0.7807 0.8219 0.5343 0.061 Uiso 1 1 calc R
H14B H 0.6703 0.7507 0.5284 0.061 Uiso 1 1 calc R
C36 C 0.1245(6) 0.1084(4) 0.52626(19) 0.0547(15) Uani 1 1 d .
H36 H 0.1958 0.1192 0.5503 0.066 Uiso 1 1 calc R
C12 C 0.8758(5) 0.4545(3) 0.13329(18) 0.0438(12) Uani 1 1 d .
H12 H 0.9440 0.4531 0.1072 0.053 Uiso 1 1 calc R
C39 C -0.0816(6) 0.0765(4) 0.4570(2) 0.0611(17) Uani 1 1 d .
H39 H -0.1532 0.0654 0.4331 0.073 Uiso 1 1 calc R
C30 C 0.3884(5) 0.5788(4) 0.12886(19) 0.0481(12) Uani 1 1 d .
H30 H 0.4653 0.5835 0.1064 0.058 Uiso 1 1 calc R
C19 C 0.4926(6) 0.9825(4) 0.5065(2) 0.0548(14) Uani 1 1 d .
H19 H 0.4843 1.0319 0.5243 0.066 Uiso 1 1 calc R
C3 C 0.8710(6) 0.6947(3) 0.2385(2) 0.0465(12) Uani 1 1 d .
H3 H 0.8876 0.7234 0.2078 0.056 Uiso 1 1 calc R
C17 C 0.4142(6) 0.8929(5) 0.4422(2) 0.0623(17) Uani 1 1 d .
H17 H 0.3516 0.8805 0.4153 0.075 Uiso 1 1 calc R
C18 C 0.4029(6) 0.9651(5) 0.4678(2) 0.0618(17) Uani 1 1 d .
H18 H 0.3329 1.0025 0.4585 0.074 Uiso 1 1 calc R
C38 C -0.0380(8) 0.0178(4) 0.4905(3) 0.070(2) Uani 1 1 d .
H38 H -0.0791 -0.0340 0.4897 0.084 Uiso 1 1 calc R
C2 C 0.9435(6) 0.7009(3) 0.2816(2) 0.0485(13) Uani 1 1 d .
H2 H 1.0206 0.7352 0.2874 0.058 Uiso 1 1 calc R
C4 C 0.9327(6) 0.6342(3) 0.3697(2) 0.0485(13) Uani 1 1 d .
H4A H 0.8977 0.5814 0.3812 0.058 Uiso 1 1 calc R
H4B H 1.0352 0.6324 0.3706 0.058 Uiso 1 1 calc R
C37 C 0.0644(8) 0.0344(4) 0.5248(3) 0.0648(19) Uani 1 1 d .
H37 H 0.0940 -0.0061 0.5479 0.078 Uiso 1 1 calc R

loop_
_atom_site_aniso_label
_atom_site_aniso_U_11
_atom_site_aniso_U_22
_atom_site_aniso_U_33
_atom_site_aniso_U_23
_atom_site_aniso_U_13
_atom_site_aniso_U_12
P2 0.0415(6) 0.0288(6) 0.0392(6) 0.0002(5) 0.0073(5) 0.0009(5)
P1 0.0402(6) 0.0360(7) 0.0456(6) 0.0006(5) 0.0075(5) 0.0042(5)
F7 0.128(4) 0.057(2) 0.0553(19) 0.0108(17) 0.017(2) 0.002(2)
F10 0.0518(17) 0.0420(17) 0.073(2) -0.0053(15) 0.0262(16) 0.0005(14)
F1 0.098(3) 0.069(2) 0.060(2) 0.0099(18) 0.017(2) -0.009(2)
F8 0.081(2) 0.0436(18) 0.0636(19) -0.0052(15) 0.0148(18) 0.0170(18)
F2 0.063(2) 0.060(2) 0.132(4) 0.031(2) 0.043(2) 0.0259(19)
F5 0.084(3) 0.064(2) 0.091(3) -0.014(2) -0.030(2) 0.005(2)
N2 0.0360(19) 0.0270(19) 0.0376(19) -0.0004(15) 0.0041(16) 0.0034(15)
F9 0.163(5) 0.081(3) 0.066(2) 0.036(2) 0.050(3) 0.056(3)
F4 0.085(3) 0.052(2) 0.174(5) -0.031(3) 0.060(3) 0.010(2)
F3 0.117(4) 0.091(3) 0.111(3) 0.062(3) 0.052(3) 0.048(3)
N7 0.0358(19) 0.0270(19) 0.0379(18) 0.0006(15) -0.0052(16) -0.0037(16)
N3 0.037(2) 0.041(2) 0.037(2) -0.0010(17) 0.0037(17) 0.0024(17)
F12 0.0443(19) 0.082(3) 0.135(4) -0.041(3) 0.014(2) -0.0079(19)
N6 0.040(2) 0.0288(19) 0.0375(18) 0.0032(15) -0.0012(16) -0.0098(17)
N1 0.0347(19) 0.031(2) 0.046(2) -0.0110(17) 0.0014(17) 0.0046(16)
C1 0.034(2) 0.027(2) 0.041(2) 0.0011(18) 0.0039(18) 0.0038(18)
N8 0.052(3) 0.040(2) 0.048(2) -0.0114(19) 0.019(2) -0.016(2)
C28 0.033(2) 0.037(3) 0.034(2) 0.0005(18) -0.0106(19) -0.0023(18)
F6 0.109(4) 0.077(3) 0.147(5) 0.003(3) -0.050(4) -0.036(3)
C29 0.041(3) 0.045(3) 0.042(3) 0.000(2) -0.004(2) 0.007(2)
C21 0.039(2) 0.025(2) 0.041(2) -0.0015(18) 0.0037(19) -0.0044(18)
F11 0.063(2) 0.092(3) 0.109(3) -0.041(3) -0.007(2) -0.015(2)
C35 0.045(3) 0.048(3) 0.031(2) -0.008(2) 0.014(2) -0.012(2)
C8 0.032(2) 0.039(3) 0.031(2) -0.0001(18) -0.0058(18) 0.0042(19)
N10 0.070(3) 0.032(2) 0.064(3) 0.003(2) 0.035(3) 0.004(2)
C27 0.044(3) 0.039(3) 0.047(3) 0.001(2) -0.017(2) -0.006(2)
C24 0.056(3) 0.037(3) 0.035(2) 0.007(2) -0.003(2) -0.015(2)
C9 0.039(2) 0.040(3) 0.039(2) -0.002(2) 0.003(2) 0.003(2)
C25 0.034(2) 0.031(2) 0.035(2) 0.0017(18) -0.0019(18) -0.0060(18)
C13 0.042(3) 0.041(3) 0.035(2) 0.001(2) 0.000(2) -0.008(2)
C6 0.037(2) 0.038(3) 0.045(2) 0.006(2) -0.004(2) -0.004(2)
C7 0.043(3) 0.038(3) 0.040(2) 0.002(2) -0.003(2) 0.005(2)
C22 0.041(3) 0.028(2) 0.050(3) 0.003(2) 0.005(2) 0.0019(19)
C23 0.044(3) 0.027(2) 0.040(2) -0.0025(18) 0.007(2) -0.001(2)
C15 0.033(2) 0.051(3) 0.030(2) 0.0003(19) 0.0070(18) 0.002(2)
C20 0.039(3) 0.058(3) 0.039(2) -0.003(2) 0.000(2) -0.006(2)
C16 0.044(3) 0.064(4) 0.037(2) -0.011(2) 0.003(2) 0.000(3)
N9 0.096(4) 0.033(2) 0.065(3) 0.001(2) 0.041(3) -0.004(2)
C11 0.036(2) 0.042(3) 0.047(3) -0.013(2) -0.013(2) 0.008(2)
C40 0.055(3) 0.052(3) 0.037(2) 0.003(2) 0.000(2) 0.011(3)
C5 0.033(2) 0.035(3) 0.043(2) -0.002(2) -0.007(2) 0.006(2)
C31 0.052(3) 0.041(3) 0.045(3) 0.009(2) -0.009(2) -0.009(2)
C26 0.038(2) 0.033(3) 0.046(2) -0.009(2) -0.002(2) 0.0015(19)
N5 0.057(3) 0.046(3) 0.064(3) -0.009(2) 0.029(2) -0.012(2)
C10 0.047(3) 0.037(3) 0.047(3) 0.003(2) -0.005(2) 0.002(2)
C32 0.054(3) 0.039(3) 0.052(3) -0.002(2) 0.003(2) -0.001(2)
C34 0.114(6) 0.076(4) 0.067(4) -0.030(3) 0.055(4) -0.058(4)
C33 0.044(3) 0.046(3) 0.043(2) -0.002(2) 0.003(2) -0.004(2)
N4 0.066(3) 0.037(2) 0.066(3) -0.012(2) 0.025(2) -0.012(2)
C14 0.053(3) 0.066(4) 0.033(2) -0.001(2) 0.006(2) 0.017(3)
C36 0.034(3) 0.095(5) 0.035(2) 0.007(3) 0.004(2) 0.005(3)
C12 0.035(2) 0.057(3) 0.039(2) -0.010(2) 0.001(2) -0.004(2)
C39 0.043(3) 0.080(5) 0.061(3) -0.031(3) 0.002(3) -0.018(3)
C30 0.038(3) 0.064(4) 0.042(2) 0.012(2) 0.004(2) 0.000(3)
C19 0.056(3) 0.050(3) 0.059(3) -0.002(3) 0.016(3) 0.008(3)
C3 0.057(3) 0.027(2) 0.055(3) -0.001(2) 0.020(3) -0.007(2)
C17 0.041(3) 0.107(5) 0.039(3) -0.001(3) -0.006(2) 0.012(3)
C18 0.045(3) 0.088(5) 0.053(3) 0.018(3) 0.008(3) 0.023(3)
C38 0.082(5) 0.038(3) 0.089(5) -0.018(3) 0.048(4) -0.019(3)
C2 0.041(3) 0.040(3) 0.064(3) -0.015(2) 0.013(2) -0.010(2)
C4 0.051(3) 0.043(3) 0.052(3) -0.013(2) -0.015(2) 0.020(2)
C37 0.078(4) 0.053(4) 0.063(4) 0.020(3) 0.033(3) 0.023(3)

loop_
_atom_type_symbol
_atom_type_description
_atom_type_scat_dispersion_real
_atom_type_scat_dispersion_imag
_atom_type_scat_source
C C 0.0181 0.0091 'International Tables Vol C Tables 4.2.6.8 and 6.1.1.4'
H H 0.0000 0.0000 'International Tables Vol C Tables 4.2.6.8 and 6.1.1.4'
F F 0.0727 0.0534 'International Tables Vol C Tables 4.2.6.8 and 6.1.1.4'
N N 0.0311 0.0180 'International Tables Vol C Tables 4.2.6.8 and 6.1.1.4'
P P 0.2955 0.4335 'International Tables Vol C Tables 4.2.6.8 and 6.1.1.4'

loop_
_geom_angle_atom_site_label_1
_geom_angle_atom_site_label_2
_geom_angle_atom_site_label_3
_geom_angle
F7 P2 F10 89.0(2)
F7 P2 F8 90.5(2)
F8 P2 F10 179.2(2)
F9 P2 F7 179.7(3)
F9 P2 F10 90.7(2)
F9 P2 F8 89.7(2)
F9 P2 F12 89.6(3)
F9 P2 F11 92.5(3)
F12 P2 F7 90.2(3)
F12 P2 F10 88.8(2)
F12 P2 F8 90.5(2)
F12 P2 F11 177.8(3)
F11 P2 F7 87.6(3)
F11 P2 F10 91.0(2)
F11 P2 F8 89.7(2)
F1 P1 F2 88.6(2)
F1 P1 F5 85.9(2)
F2 P1 F5 89.5(3)
F4 P1 F1 91.8(3)
F4 P1 F2 177.5(3)
F4 P1 F5 88.1(3)
F4 P1 F3 88.9(3)
F3 P1 F1 177.1(3)
F3 P1 F2 90.6(2)
F3 P1 F5 91.3(3)
F6 P1 F1 92.4(3)
F6 P1 F2 89.5(3)
F6 P1 F5 178.0(3)
F6 P1 F4 93.0(3)
F6 P1 F3 90.4(3)
C1 N2 C7 125.4(4)
C1 N2 C3 108.2(4)
C3 N2 C7 126.1(4)
C21 N7 C27 124.9(4)
C21 N7 C23 108.3(4)
C23 N7 C27 126.8(4)
C6 N3 N4 110.8(4)
C6 N3 C14 130.5(5)
N4 N3 C14 118.7(4)
C21 N6 C24 125.6(4)
C21 N6 C22 109.1(4)
C22 N6 C24 125.3(4)
C1 N1 C2 108.4(4)
C1 N1 C4 124.7(4)
C2 N1 C4 126.9(5)
N1 C1 N2 108.7(4)
N9 N8 C34 122.0(5)
C26 N8 N9 110.7(4)
C26 N8 C34 127.0(5)
C29 C28 C27 121.3(5)
C29 C28 C33 119.5(5)
C33 C28 C27 119.1(5)
C28 C29 C30 121.0(5)
N7 C21 N6 108.5(4)
C40 C35 C34 120.8(6)
C40 C35 C36 119.4(5)
C36 C35 C34 119.8(6)
C9 C8 C13 119.1(4)
C9 C8 C7 120.6(4)
C13 C8 C7 120.2(4)
N9 N10 C25 108.9(4)
N7 C27 C28 111.1(4)
N6 C24 C25 111.9(4)
C10 C9 C8 121.2(5)
N10 C25 C24 120.9(4)
N10 C25 C26 109.2(4)
C26 C25 C24 129.9(5)
C12 C13 C8 120.3(5)
N3 C6 C5 105.4(4)
N2 C7 C8 109.4(4)
C23 C22 N6 106.8(4)
C22 C23 N7 107.3(4)
C20 C15 C14 119.5(5)
C16 C15 C20 119.0(5)
C16 C15 C14 121.5(5)
C19 C20 C15 119.5(5)
C17 C16 C15 121.2(6)
N10 N9 N8 106.1(4)
C10 C11 C12 120.4(5)
C35 C40 C39 120.6(5)
C6 C5 C4 130.5(5)
N5 C5 C6 107.3(4)
N5 C5 C4 122.1(5)
C32 C31 C30 120.2(5)
N8 C26 C25 105.1(4)
N4 N5 C5 109.9(4)
C9 C10 C11 119.4(5)
C31 C32 C33 120.5(5)
N8 C34 C35 112.1(5)
C28 C33 C32 119.4(5)
N5 N4 N3 106.6(4)
N3 C14 C15 111.9(4)
C37 C36 C35 120.2(6)
C13 C12 C11 119.6(4)
C40 C39 C38 119.4(6)
C31 C30 C29 119.2(5)
C18 C19 C20 120.5(6)
C2 C3 N2 107.4(5)
C16 C17 C18 120.0(5)
C19 C18 C17 119.8(6)
C37 C38 C39 119.9(6)
C3 C2 N1 107.4(4)
C5 C4 N1 112.6(4)
C36 C37 C38 120.7(6)

loop_
_geom_bond_atom_site_label_1
_geom_bond_atom_site_label_2
_geom_bond_distance
P2 F7 1.585(4)
P2 F10 1.608(3)
P2 F8 1.588(3)
P2 F9 1.555(4)
P2 F12 1.580(4)
P2 F11 1.583(4)
P1 F1 1.589(4)
P1 F2 1.594(4)
P1 F5 1.601(4)
P1 F4 1.562(4)
P1 F3 1.570(4)
P1 F6 1.562(5)
N2 C1 1.329(6)
N2 C7 1.479(6)
N2 C3 1.368(6)
N7 C21 1.324(6)
N7 C27 1.485(6)
N7 C23 1.384(6)
N3 C6 1.326(7)
N3 N4 1.338(6)
N3 C14 1.472(6)
N6 C21 1.328(6)
N6 C24 1.485(6)
N6 C22 1.372(6)
N1 C1 1.320(6)
N1 C2 1.371(7)
N1 C4 1.495(6)
N8 N9 1.339(7)
N8 C26 1.329(7)
N8 C34 1.473(7)
C28 C29 1.379(7)
C28 C27 1.509(7)
C28 C33 1.384(7)
C29 C30 1.392(8)
C35 C40 1.370(8)
C35 C34 1.507(8)
C35 C36 1.377(8)
C8 C9 1.378(7)
C8 C13 1.396(7)
C8 C7 1.514(7)
N10 C25 1.325(7)
N10 N9 1.320(6)
C24 C25 1.504(6)
C9 C10 1.377(7)
C25 C26 1.344(7)
C13 C12 1.379(8)
C6 C5 1.368(7)
C22 C23 1.345(7)
C15 C20 1.391(7)
C15 C16 1.374(7)
C15 C14 1.507(7)
C20 C19 1.389(8)
C16 C17 1.365(8)
C11 C10 1.382(7)
C11 C12 1.390(8)
C40 C39 1.376(9)
C5 N5 1.340(7)
C5 C4 1.476(7)
C31 C32 1.371(8)
C31 C30 1.382(8)
N5 N4 1.305(6)
C32 C33 1.400(8)
C36 C37 1.362(10)
C39 C38 1.380(10)
C19 C18 1.363(9)
C3 C2 1.334(8)
C17 C18 1.381(10)
C38 C37 1.363(11)
